data_7213417
loop_
_publ_author_name
'Basra, Sanjivanjit K.'
'Drew, Michael G. B.'
'Mann, John'
'Kane, Peter D.'

_publ_section_title
;
 A novel approach to bis-isoxazolines using a latent form of
 cyclopentadienone
;
_journal_issue 21
_journal_name_full 'Journal of the Chemical Society, Perkin Transactions 1'
_journal_page_first 3592
_journal_paper_doi 10.1039/b005520o
_journal_year 2000
_chemical_formula_sum 'C18 H24 Br N O3 Si'
_chemical_formula_weight 410.38
_chemical_name_systematic
; 
 ? 
;
_space_group_IT_number 14
_symmetry_cell_setting monoclinic
_symmetry_space_group_name_Hall '-P 2yn'
_symmetry_space_group_name_H-M 'P 1 21/n 1'
_atom_sites_solution_hydrogens geom
_atom_sites_solution_primary direct
_atom_sites_solution_secondary difmap
_audit_creation_method SHELXL-97
_cell_angle_alpha 90.00
_cell_angle_beta 96.490(10)
_cell_angle_gamma 90.00
_cell_formula_units_Z 4
_cell_length_a 7.091(9)
_cell_length_b 25.43(3)
_cell_length_c 11.529(14)
_cell_measurement_temperature 293(2)
_cell_volume 2066(4)
_computing_cell_refinement XDS
_computing_data_collection 'XDS (Kabsch, 1991)'
_computing_data_reduction XDS
_computing_molecular_graphics PLATON(Spek,1994)
_computing_structure_refinement 'SHELXL-93 (Sheldrick, 1993)'
_computing_structure_solution 'SHELXS-86 (Sheldrick, 1990)'
_diffrn_ambient_temperature 293(2)
_diffrn_measurement_device 'Marresearch Image Plate'
_diffrn_measurement_method '95 frames at 2^o intervals, counting time 2 min.'
_diffrn_radiation_monochromator graphite
_diffrn_radiation_source 'fine-focus sealed tube'
_diffrn_radiation_type MoK\a
_diffrn_radiation_wavelength 0.71073
_diffrn_reflns_av_R_equivalents 0.0000
_diffrn_reflns_av_sigmaI/netI 0.1236
_diffrn_reflns_limit_h_max 7
_diffrn_reflns_limit_h_min -8
_diffrn_reflns_limit_k_max 31
_diffrn_reflns_limit_k_min 0
_diffrn_reflns_limit_l_max 13
_diffrn_reflns_limit_l_min 0
_diffrn_reflns_number 2619
_diffrn_reflns_theta_max 25.96
_diffrn_reflns_theta_min 2.99
_exptl_absorpt_coefficient_mu 2.062
_exptl_absorpt_correction_T_max 1.000
_exptl_absorpt_correction_T_min 0.168
_exptl_absorpt_correction_type 'DIFABS (Walker and Stuart, 1983)'
_exptl_crystal_density_diffrn 1.320
_exptl_crystal_density_method 'not measured'
_exptl_crystal_F_000 848
_refine_diff_density_max 0.958
_refine_diff_density_min -0.532
_refine_diff_density_rms 0.114
_refine_ls_extinction_coef 0.000(3)
_refine_ls_extinction_expression Fc^*^=kFc[1+0.001xFc^2^\l^3^/sin(2\q)]^-1/4^
_refine_ls_extinction_method SHELXL
_refine_ls_goodness_of_fit_ref 1.087
_refine_ls_hydrogen_treatment mixed
_refine_ls_matrix_type full
_refine_ls_number_parameters 204
_refine_ls_number_reflns 2619
_refine_ls_number_restraints 31
_refine_ls_restrained_S_all 1.130
_refine_ls_R_factor_all 0.2598
_refine_ls_R_factor_gt 0.1249
_refine_ls_shift/su_max 1.907
_refine_ls_shift/su_mean 0.100
_refine_ls_structure_factor_coef Fsqd
_refine_ls_weighting_details 'w=1/[\s^2^(Fo^2^)+(0.2000P)^2^+0.0000P] where P=(Fo^2^+2Fc^2^)/3'
_refine_ls_weighting_scheme calc
_refine_ls_wR_factor_gt 0.3276
_refine_ls_wR_factor_ref 0.3912
_reflns_number_gt 969
_reflns_number_total 2619
_reflns_threshold_expression >2sigma(I)
_cod_data_source_file b005520osup1.cif
_cod_data_source_block 7b
_cod_depositor_comments
;
The following automatic conversions were performed:

'_refine_ls_weighting_scheme' value 'calc
w=1/[\s^2^(Fo^2^)+(0.2000P)^2^+0.0000P] where P=(Fo^2^+2Fc^2^)/3' was
changed to 'calc'. New tag '_refine_ls_weighting_details' was
created. The value of the new tag was set to
'w=1/[\s^2^(Fo^2^)+(0.2000P)^2^+0.0000P] where P=(Fo^2^+2Fc^2^)/3'.

Automatic conversion script
Id: cif_fix_values 3143 2015-03-26 13:38:13Z robertas 
;
_cod_original_cell_volume 2065(4)
_cod_original_sg_symbol_H-M P21/n
_cod_database_code 7213417

loop_
_symmetry_equiv_pos_as_xyz
'x, y, z'
'-x+1/2, y+1/2, -z+1/2'
'-x, -y, -z'
'x-1/2, -y-1/2, z-1/2'

loop_
_atom_site_label
_atom_site_type_symbol
_atom_site_fract_x
_atom_site_fract_y
_atom_site_fract_z
_atom_site_U_iso_or_equiv
_atom_site_adp_type
_atom_site_occupancy
_atom_site_calc_flag
_atom_site_refinement_flags
_atom_site_disorder_assembly
_atom_site_disorder_group
C6 C 0.321(3) 0.0167(6) 0.2412(13) 0.089(5) Uani 1 d . . .
N5 N 0.153(2) -0.0048(5) 0.2205(12) 0.102(4) Uani 1 d . . .
O4 O 0.0273(14) 0.0287(6) 0.1533(12) 0.122(4) Uani 1 d . . .
C3 C 0.114(2) 0.0780(7) 0.1355(15) 0.092(5) Uani 1 d . . .
H3 H 0.0552 0.1066 0.1758 0.111 Uiso 1 calc R . .
C2 C 0.112(2) 0.0886(7) 0.0097(17) 0.100(5) Uani 1 d . . .
H2 H -0.0043 0.0758 -0.0354 0.120 Uiso 1 calc R . .
C9 C 0.288(3) 0.0628(7) -0.0284(19) 0.118(6) Uani 1 d . . .
H9A H 0.2641 0.0261 -0.0478 0.141 Uiso 1 calc R . .
H9B H 0.3285 0.0806 -0.0956 0.141 Uiso 1 calc R . .
C8 C 0.428(3) 0.0680(7) 0.073(2) 0.117(7) Uani 1 d . . .
C7 C 0.330(2) 0.0689(6) 0.1861(13) 0.089(5) Uani 1 d . . .
H7 H 0.3793 0.0963 0.2410 0.107 Uiso 1 calc R . .
O81 O 0.602(2) 0.0722(5) 0.0755(13) 0.145(5) Uani 1 d . . .
O1 O 0.1357(15) 0.1452(5) -0.0036(9) 0.114(4) Uani 1 d D . .
Si10 Si 0.0041(10) 0.1833(3) -0.0920(7) 0.160(3) Uani 1 d D . .
C101 C -0.243(3) 0.1715(14) -0.120(4) 0.36(3) Uiso 1 d D . .
H11A H -0.2705 0.1539 -0.1935 0.433 Uiso 1 calc R . .
H11B H -0.3104 0.2044 -0.1221 0.433 Uiso 1 calc R . .
H11C H -0.2836 0.1499 -0.0590 0.433 Uiso 1 calc R . .
C102 C 0.079(6) 0.1621(15) -0.242(2) 0.36(2) Uiso 1 d D . .
H12A H 0.1074 0.1928 -0.2852 0.429 Uiso 1 calc R . .
H12B H -0.0236 0.1431 -0.2848 0.429 Uiso 1 calc R . .
H12C H 0.1887 0.1400 -0.2299 0.429 Uiso 1 calc R . .
C103 C 0.100(3) 0.2504(6) -0.085(2) 0.187(10) Uiso 0.48(2) d PD A 1
C104 C -0.003(8) 0.2744(18) 0.023(4) 0.203(10) Uiso 0.48(2) d PD A 1
H14A H 0.0596 0.2616 0.0956 0.243 Uiso 0.48(2) calc PR A 1
H14B H -0.1339 0.2637 0.0153 0.243 Uiso 0.48(2) calc PR A 1
H14C H 0.0037 0.3121 0.0217 0.243 Uiso 0.48(2) calc PR A 1
C105 C 0.309(4) 0.257(2) -0.034(5) 0.203(10) Uiso 0.48(2) d PD A 1
H15A H 0.3892 0.2422 -0.0871 0.243 Uiso 0.48(2) calc PR A 1
H15B H 0.3300 0.2390 0.0396 0.243 Uiso 0.48(2) calc PR A 1
H15C H 0.3371 0.2936 -0.0228 0.243 Uiso 0.48(2) calc PR A 1
C106 C 0.046(7) 0.2889(18) -0.186(4) 0.203(10) Uiso 0.48(2) d PD A 1
H16A H 0.0765 0.3241 -0.1609 0.243 Uiso 0.48(2) calc PR A 1
H16B H -0.0882 0.2865 -0.2104 0.243 Uiso 0.48(2) calc PR A 1
H16C H 0.1146 0.2801 -0.2504 0.243 Uiso 0.48(2) calc PR A 1
C103 C 0.100(3) 0.2504(6) -0.085(2) 0.187(10) Uiso 0.52(2) d PD A 2
C107 C 0.296(5) 0.2488(18) -0.137(5) 0.203(10) Uiso 0.52(2) d PD A 2
H17A H 0.3198 0.2823 -0.1700 0.243 Uiso 0.52(2) calc PR A 2
H17B H 0.2917 0.2221 -0.1959 0.243 Uiso 0.52(2) calc PR A 2
H17C H 0.3952 0.2408 -0.0756 0.243 Uiso 0.52(2) calc PR A 2
C108 C -0.031(6) 0.2886(16) -0.161(4) 0.203(10) Uiso 0.52(2) d PD A 2
H18A H 0.0133 0.3240 -0.1475 0.243 Uiso 0.52(2) calc PR A 2
H18B H -0.1584 0.2858 -0.1398 0.243 Uiso 0.52(2) calc PR A 2
H18C H -0.0306 0.2797 -0.2414 0.243 Uiso 0.52(2) calc PR A 2
C109 C 0.193(8) 0.2734(18) 0.029(3) 0.203(10) Uiso 0.52(2) d PD A 2
H19A H 0.2730 0.3022 0.0119 0.243 Uiso 0.52(2) calc PR A 2
H19B H 0.2676 0.2468 0.0713 0.243 Uiso 0.52(2) calc PR A 2
H19C H 0.0968 0.2857 0.0743 0.243 Uiso 0.52(2) calc PR A 2
C61 C 0.469(2) -0.0122(6) 0.3127(14) 0.086(4) Uani 1 d . . .
C62 C 0.417(2) -0.0554(7) 0.3724(17) 0.107(5) Uani 1 d . . .
H62 H 0.2915 -0.0671 0.3654 0.128 Uiso 1 calc R . .
C63 C 0.563(3) -0.0820(8) 0.4463(16) 0.110(5) Uani 1 d . . .
H63 H 0.5328 -0.1084 0.4968 0.132 Uiso 1 calc R . .
C64 C 0.750(2) -0.0677(8) 0.4414(15) 0.106(6) Uani 1 d . . .
C65 C 0.657(2) 0.0020(7) 0.3205(14) 0.094(5) Uani 1 d . . .
H65 H 0.6905 0.0313 0.2789 0.112 Uiso 1 calc R . .
C66 C 0.795(2) -0.0244(6) 0.3854(15) 0.090(5) Uani 1 d . . .
H66 H 0.9204 -0.0127 0.3911 0.108 Uiso 1 calc R . .
Br64 Br 0.9397(3) -0.10614(9) 0.54085(19) 0.1365(14) Uani 1 d . . .

loop_
_atom_site_aniso_label
_atom_site_aniso_U_11
_atom_site_aniso_U_22
_atom_site_aniso_U_33
_atom_site_aniso_U_23
_atom_site_aniso_U_13
_atom_site_aniso_U_12
C6 0.110(13) 0.086(13) 0.081(11) -0.004(9) 0.055(10) -0.020(10)
N5 0.085(9) 0.095(10) 0.133(12) 0.027(9) 0.043(9) 0.002(8)
O4 0.075(7) 0.130(11) 0.164(11) 0.020(9) 0.018(8) -0.005(7)
C3 0.097(12) 0.094(13) 0.095(14) 0.004(9) 0.050(10) 0.032(9)
C2 0.092(11) 0.080(13) 0.128(17) 0.002(10) 0.005(10) 0.024(8)
C9 0.157(18) 0.072(12) 0.134(17) 0.024(10) 0.060(15) 0.012(11)
C8 0.085(13) 0.089(13) 0.18(2) 0.052(12) 0.007(15) 0.031(10)
C7 0.116(12) 0.068(11) 0.093(12) 0.008(8) 0.058(10) -0.001(8)
O81 0.115(10) 0.140(11) 0.190(14) 0.074(10) 0.058(10) 0.016(8)
O1 0.112(8) 0.111(10) 0.113(9) 0.006(7) -0.013(6) 0.018(7)
Si10 0.156(6) 0.117(5) 0.192(7) 0.027(5) -0.044(5) -0.003(4)
C61 0.083(11) 0.072(11) 0.107(12) 0.017(9) 0.028(10) 0.014(9)
C62 0.079(11) 0.089(13) 0.156(16) 0.010(12) 0.033(12) -0.019(9)
C63 0.101(14) 0.119(14) 0.112(15) -0.003(11) 0.021(12) 0.008(11)
C64 0.092(12) 0.118(16) 0.115(14) 0.029(11) 0.041(11) 0.036(9)
C65 0.060(10) 0.120(14) 0.103(12) 0.002(10) 0.017(9) -0.008(9)
C66 0.085(11) 0.083(12) 0.103(12) 0.012(10) 0.009(10) 0.006(9)
Br64 0.1337(19) 0.141(2) 0.135(2) 0.0251(13) 0.0162(13) 0.0272(13)

loop_
_atom_type_symbol
_atom_type_description
_atom_type_scat_dispersion_real
_atom_type_scat_dispersion_imag
_atom_type_scat_source
C C 0.0033 0.0016 'International Tables Vol C Tables 4.2.6.8 and 6.1.1.4'
H H 0.0000 0.0000 'International Tables Vol C Tables 4.2.6.8 and 6.1.1.4'
N N 0.0061 0.0033 'International Tables Vol C Tables 4.2.6.8 and 6.1.1.4'
O O 0.0106 0.0060 'International Tables Vol C Tables 4.2.6.8 and 6.1.1.4'
Br Br -0.2901 2.4595 'International Tables Vol C Tables 4.2.6.8 and 6.1.1.4'
Si Si 0.0817 0.0704 'International Tables Vol C Tables 4.2.6.8 and 6.1.1.4'

loop_
_geom_angle_atom_site_label_1
_geom_angle_atom_site_label_2
_geom_angle_atom_site_label_3
_geom_angle
N5 C6 C61 118.4(14)
N5 C6 C7 112.4(16)
C61 C6 C7 129.1(15)
C6 N5 O4 110.8(13)
N5 O4 C3 111.1(11)
O4 C3 C2 110.4(15)
O4 C3 C7 103.4(12)
C2 C3 C7 106.7(11)
O1 C2 C3 107.2(14)
O1 C2 C9 106.8(13)
C3 C2 C9 106.9(14)
C8 C9 C2 103.9(16)
O81 C8 C9 129(2)
O81 C8 C7 121(2)
C9 C8 C7 110.2(15)
C6 C7 C8 113.3(12)
C6 C7 C3 101.5(13)
C8 C7 C3 101.4(13)
C2 O1 Si10 126.2(10)
O1 Si10 C101 120.0(14)
O1 Si10 C103 110.1(8)
C101 Si10 C103 121.2(13)
O1 Si10 C103 110.1(8)
C101 Si10 C103 121.2(13)
C103 Si10 C103 0.0(19)
O1 Si10 C102 101.4(13)
C101 Si10 C102 98.9(16)
C103 Si10 C102 99.4(12)
C103 Si10 C102 99.4(12)
C106 C103 C105 111(2)
C106 C103 C104 104(2)
C105 C103 C104 100(2)
C106 C103 Si10 120(2)
C105 C103 Si10 117(2)
C104 C103 Si10 100.9(19)
C109 C103 C108 115(2)
C109 C103 C107 91(3)
C108 C103 C107 108(2)
C109 C103 Si10 122(2)
C108 C103 Si10 111(2)
C107 C103 Si10 107.1(19)
C65 C61 C62 119.5(15)
C65 C61 C6 122.5(15)
C62 C61 C6 117.9(15)
C61 C62 C63 117.2(14)
C64 C63 C62 119.1(17)
C66 C64 C63 121.3(16)
C66 C64 Br64 121.2(15)
C63 C64 Br64 116.7(15)
C66 C65 C61 123.1(16)
C64 C66 C65 118.9(16)

loop_
_geom_bond_atom_site_label_1
_geom_bond_atom_site_label_2
_geom_bond_distance
C6 N5 1.305(18)
C6 C61 1.46(2)
C6 C7 1.476(19)
N5 O4 1.402(16)
O4 C3 1.418(19)
C3 C2 1.47(2)
C3 C7 1.59(2)
C2 O1 1.459(19)
C2 C9 1.52(2)
C9 C8 1.45(2)
C8 O81 1.235(19)
C8 C7 1.55(2)
O1 Si10 1.623(12)
Si10 C101 1.775(17)
Si10 C103 1.834(12)
Si10 C103 1.834(12)
Si10 C102 1.939(18)
C103 C106 1.541(19)
C103 C105 1.539(19)
C103 C104 1.627(19)
C103 C109 1.511(19)
C103 C108 1.545(19)
C103 C107 1.577(19)
C61 C65 1.376(19)
C61 C62 1.37(2)
C62 C63 1.44(2)
C63 C64 1.38(2)
C64 C66 1.33(2)
C64 Br64 1.929(16)
C65 C66 1.343(19)
